data_7002878
loop_
_publ_author_name
'Trokowski, Robert'
'Akine, Shigehisa'
'Nabeshima, Tatsuya'

_publ_section_title
;
 Selective binding of benzenediol derivatives by simultaneous
 non-covalent interactions in bis-Pt(II) aza-aromatic host--guest
 system
;
_journal_issue 46
_journal_name_full 'Dalton Transactions'
_journal_page_first 10359
_journal_page_last 10366
_journal_paper_doi 10.1039/b911602h
_journal_year 2009
_chemical_formula_moiety C100H116F24N8O11P4Pt2S9
_chemical_formula_sum 'C100 H116 F24 N8 O11 P4 Pt2 S9'
_chemical_formula_weight 2864.61
_chemical_name_common C64H44N8Pt2(C6H6O2)(PF6)4(Me2SO)9(C6H6)2
_chemical_name_systematic
;
?
;
_space_group_IT_number 2
_symmetry_cell_setting triclinic
_symmetry_space_group_name_Hall '-P 1'
_symmetry_space_group_name_H-M 'P -1'
_atom_sites_solution_hydrogens geom
_atom_sites_solution_primary direct
_atom_sites_solution_secondary difmap
_audit_creation_method SHELXL-97
_cell_angle_alpha 116.3134(12)
_cell_angle_beta 94.0280(14)
_cell_angle_gamma 99.9312(11)
_cell_formula_units_Z 1
_cell_length_a 10.4656(4)
_cell_length_b 17.5215(7)
_cell_length_c 18.4321(8)
_cell_measurement_reflns_used 27791
_cell_measurement_temperature 120
_cell_measurement_theta_max 27.00
_cell_measurement_theta_min 3.07
_cell_volume 2942.9(2)
_computing_cell_refinement 'CrystalClear (Rigaku Corp., 2000)'
_computing_data_collection 'CrystalClear (Rigaku Corp., 2000)'
_computing_data_reduction 'CrystalClear (Rigaku Corp., 2000)'
_computing_molecular_graphics ORTEP-3
_computing_publication_material ORTEP-3
_computing_structure_refinement 'SHELXL-97 (Sheldrick, 1997)'
_computing_structure_solution 'SHELXS-97 (Sheldrick, 1997)'
_diffrn_ambient_temperature 120
_diffrn_measured_fraction_theta_full 0.996
_diffrn_measured_fraction_theta_max 0.996
_diffrn_measurement_device_type 'Rigaku Mercury CCD diffractometer'
_diffrn_measurement_method CCD
_diffrn_radiation_monochromator graphite
_diffrn_radiation_source 'fine-focus sealed tube'
_diffrn_radiation_type MoK\a
_diffrn_radiation_wavelength 0.71069
_diffrn_reflns_av_R_equivalents 0.0632
_diffrn_reflns_av_sigmaI/netI 0.0861
_diffrn_reflns_limit_h_max 11
_diffrn_reflns_limit_h_min -13
_diffrn_reflns_limit_k_max 22
_diffrn_reflns_limit_k_min -22
_diffrn_reflns_limit_l_max 23
_diffrn_reflns_limit_l_min -23
_diffrn_reflns_number 27791
_diffrn_reflns_theta_full 27.00
_diffrn_reflns_theta_max 27.00
_diffrn_reflns_theta_min 3.07
_diffrn_standards_decay_% 0
_diffrn_standards_interval_count 0
_diffrn_standards_interval_time 0
_diffrn_standards_number 0
_exptl_absorpt_coefficient_mu 2.684
_exptl_absorpt_correction_T_max 0.8775
_exptl_absorpt_correction_T_min 0.4131
_exptl_absorpt_correction_type multi-scan
_exptl_absorpt_process_details 'CrystalClear (Rigaku Corp., 2000)'
_exptl_crystal_colour red
_exptl_crystal_density_diffrn 1.616
_exptl_crystal_density_method 'not measured'
_exptl_crystal_description prismatic
_exptl_crystal_F_000 1436
_exptl_crystal_size_max 0.40
_exptl_crystal_size_mid 0.25
_exptl_crystal_size_min 0.05
_refine_diff_density_max 2.373
_refine_diff_density_min -2.783
_refine_diff_density_rms 0.203
_refine_ls_extinction_method none
_refine_ls_goodness_of_fit_ref 1.061
_refine_ls_hydrogen_treatment constr
_refine_ls_matrix_type full
_refine_ls_number_parameters 740
_refine_ls_number_reflns 12783
_refine_ls_number_restraints 310
_refine_ls_restrained_S_all 1.081
_refine_ls_R_factor_all 0.0792
_refine_ls_R_factor_gt 0.0707
_refine_ls_shift/su_max 0.001
_refine_ls_shift/su_mean 0.000
_refine_ls_structure_factor_coef Fsqd
_refine_ls_weighting_details 'calc w=1/[\s^2^(Fo^2^)+(0.1188P)^2^+7.2690P] where P=(Fo^2^+2Fc^2^)/3'
_refine_ls_weighting_scheme calc
_refine_ls_wR_factor_gt 0.1829
_refine_ls_wR_factor_ref 0.1983
_reflns_number_gt 11016
_reflns_number_total 12783
_reflns_threshold_expression >2sigma(I)
_cod_data_source_file b911602h.txt
_cod_data_source_block 1-para-PF6
_cod_original_sg_symbol_H-M P-1
_cod_database_code 7002878

loop_
_symmetry_equiv_pos_as_xyz
'x, y, z'
'-x, -y, -z'

loop_
_atom_site_label
_atom_site_type_symbol
_atom_site_fract_x
_atom_site_fract_y
_atom_site_fract_z
_atom_site_U_iso_or_equiv
_atom_site_adp_type
_atom_site_occupancy
_atom_site_symmetry_multiplicity
_atom_site_calc_flag
_atom_site_refinement_flags
_atom_site_disorder_assembly
_atom_site_disorder_group
Pt1 Pt 0.86726(2) 0.559253(15) 0.403655(16) 0.03167(12) Uani 1 1 d . . .
N1 N 0.8530(5) 0.6176(3) 0.5242(4) 0.0317(12) Uani 1 1 d . . .
C1 C 0.8337(6) 0.5595(4) 0.5564(5) 0.0334(15) Uani 1 1 d . . .
C2 C 0.8253(7) 0.5877(5) 0.6377(5) 0.0350(15) Uani 1 1 d . . .
H1 H 0.8124 0.5471 0.6590 0.042 Uiso 1 1 calc R . .
C3 C 0.8358(8) 0.6765(5) 0.6892(5) 0.0419(17) Uani 1 1 d . . .
H2 H 0.8300 0.6972 0.7458 0.050 Uiso 1 1 calc R . .
C4 C 0.8550(8) 0.7340(5) 0.6558(5) 0.0400(17) Uani 1 1 d . . .
H3 H 0.8628 0.7947 0.6896 0.048 Uiso 1 1 calc R . .
C5 C 0.8627(7) 0.7030(4) 0.5739(5) 0.0373(16) Uani 1 1 d . . .
H4 H 0.8753 0.7430 0.5518 0.045 Uiso 1 1 calc R . .
N2 N 0.8413(5) 0.4573(4) 0.4214(3) 0.0262(11) Uani 1 1 d . . .
C6 C 0.8229(6) 0.4665(4) 0.4960(4) 0.0295(13) Uani 1 1 d . . .
C7 C 0.7961(6) 0.3945(4) 0.5081(5) 0.0340(15) Uani 1 1 d . . .
H5 H 0.7819 0.4008 0.5606 0.041 Uiso 1 1 calc R . .
C8 C 0.7893(6) 0.3113(4) 0.4436(5) 0.0317(14) Uani 1 1 d . . .
C9 C 0.8101(7) 0.3041(5) 0.3662(5) 0.0350(15) Uani 1 1 d . . .
H6 H 0.8061 0.2485 0.3212 0.042 Uiso 1 1 calc R . .
C10 C 0.8364(6) 0.3785(4) 0.3567(4) 0.0299(13) Uani 1 1 d . . .
N3 N 0.8746(6) 0.4682(4) 0.2906(4) 0.0411(14) Uani 1 1 d . . .
C11 C 0.8564(7) 0.3853(5) 0.2817(5) 0.0378(16) Uani 1 1 d . . .
C12 C 0.8584(9) 0.3156(5) 0.2066(6) 0.0478(19) Uani 1 1 d . . .
H7 H 0.8448 0.2583 0.2014 0.057 Uiso 1 1 calc R . .
C13 C 0.8795(11) 0.3279(6) 0.1402(5) 0.056(2) Uani 1 1 d . . .
H8 H 0.8798 0.2799 0.0887 0.068 Uiso 1 1 calc R . .
C14 C 0.9004(11) 0.4122(7) 0.1497(6) 0.062(3) Uani 1 1 d . . .
H9 H 0.9168 0.4228 0.1046 0.074 Uiso 1 1 calc R . .
C15 C 0.8976(9) 0.4805(6) 0.2243(5) 0.0463(19) Uani 1 1 d . . .
H10 H 0.9122 0.5380 0.2299 0.056 Uiso 1 1 calc R . .
C16 C 0.7556(7) 0.2326(4) 0.4561(4) 0.0330(14) Uani 1 1 d . . .
C17 C 0.6649(7) 0.2286(4) 0.5071(5) 0.0333(14) Uani 1 1 d . . .
H11 H 0.6250 0.2765 0.5331 0.040 Uiso 1 1 calc R . .
C18 C 0.6312(7) 0.1561(5) 0.5211(5) 0.0381(16) Uani 1 1 d . . .
C19 C 0.6932(8) 0.0864(5) 0.4832(5) 0.0409(17) Uani 1 1 d . . .
H12 H 0.6731 0.0367 0.4924 0.049 Uiso 1 1 calc R . .
C20 C 0.7840(8) 0.0901(5) 0.4324(6) 0.0433(18) Uani 1 1 d . . .
H13 H 0.8259 0.0429 0.4077 0.052 Uiso 1 1 calc R . .
C21 C 0.8148(7) 0.1622(5) 0.4170(5) 0.0393(16) Uani 1 1 d . . .
H14 H 0.8746 0.1633 0.3808 0.047 Uiso 1 1 calc R . .
C22 C 0.5323(7) 0.1524(4) 0.5733(5) 0.0366(15) Uani 1 1 d . . .
C23 C 0.4213(7) 0.1874(5) 0.5719(5) 0.0356(15) Uani 1 1 d . . .
H15 H 0.4094 0.2128 0.5365 0.043 Uiso 1 1 calc R . .
C24 C 0.3278(7) 0.1850(5) 0.6225(5) 0.0365(15) Uani 1 1 d . . .
C25 C 0.3468(8) 0.1486(5) 0.6750(5) 0.0417(17) Uani 1 1 d . . .
H16 H 0.2847 0.1473 0.7098 0.050 Uiso 1 1 calc R . .
C26 C 0.4570(8) 0.1142(5) 0.6764(6) 0.0463(19) Uani 1 1 d . . .
H17 H 0.4693 0.0892 0.7121 0.056 Uiso 1 1 calc R . .
C27 C 0.5491(7) 0.1160(5) 0.6260(5) 0.0382(16) Uani 1 1 d . . .
H18 H 0.6238 0.0923 0.6275 0.046 Uiso 1 1 calc R . .
C28 C 0.2096(7) 0.2203(5) 0.6201(5) 0.0356(15) Uani 1 1 d . . .
C29 C 0.2173(7) 0.2956(5) 0.6120(5) 0.0339(14) Uani 1 1 d . . .
H19 H 0.2992 0.3226 0.6052 0.041 Uiso 1 1 calc R . .
N4 N 0.1122(6) 0.3331(4) 0.6133(3) 0.0315(12) Uani 1 1 d . . .
C30 C -0.0038(7) 0.2954(5) 0.6249(5) 0.0366(15) Uani 1 1 d . . .
H20 H -0.0765 0.3221 0.6287 0.044 Uiso 1 1 calc R . .
C31 C -0.0181(7) 0.2184(5) 0.6313(5) 0.0385(16) Uani 1 1 d . . .
H21 H -0.1007 0.1921 0.6379 0.046 Uiso 1 1 calc R . .
C32 C 0.0876(8) 0.1801(5) 0.6281(5) 0.0393(16) Uani 1 1 d . . .
H22 H 0.0775 0.1268 0.6313 0.047 Uiso 1 1 calc R . .
O1 O 0.4501(10) 0.3310(6) 0.4759(7) 0.092(3) Uani 1 1 d . . .
H23 H 0.4614 0.2975 0.4285 0.137 Uiso 1 1 calc R . .
C33 C 0.4778(8) 0.4160(7) 0.4879(9) 0.064(3) Uani 1 1 d . . .
C34 C 0.5009(9) 0.4348(9) 0.4233(11) 0.090(5) Uani 1 1 d . . .
H24 H 0.5020 0.3890 0.3705 0.108 Uiso 1 1 calc R . .
C35 C 0.5223(10) 0.5203(8) 0.4363(10) 0.075(4) Uani 1 1 d . . .
H25 H 0.5368 0.5339 0.3926 0.090 Uiso 1 1 calc R . .
P1 P 0.1489(2) 0.01916(15) 0.35535(16) 0.0487(5) Uani 1 1 d . . .
F1 F 0.3030(7) 0.0525(5) 0.3847(5) 0.094(2) Uani 1 1 d . . .
F2 F 0.1279(9) 0.1139(4) 0.4092(5) 0.099(3) Uani 1 1 d . . .
F3 F 0.1594(7) 0.0377(5) 0.2798(4) 0.0813(19) Uani 1 1 d . . .
F4 F -0.0060(6) -0.0186(5) 0.3267(5) 0.0752(18) Uani 1 1 d . . .
F5 F 0.1660(7) -0.0780(4) 0.3038(5) 0.084(2) Uani 1 1 d . . .
F6 F 0.1383(7) 0.0013(4) 0.4319(4) 0.0778(18) Uani 1 1 d . . .
P2 P 0.8134(6) 0.7742(4) 0.9445(4) 0.144(2) Uani 1 1 d DU . .
F7 F 0.7022(12) 0.7214(6) 0.8667(4) 0.229(7) Uani 1 1 d DU . .
F8 F 0.8561(13) 0.6859(6) 0.9283(9) 0.326(10) Uani 1 1 d DU . .
F9 F 0.7179(9) 0.7605(6) 1.0017(5) 0.157(4) Uani 1 1 d DU . .
F10 F 0.7728(8) 0.8626(4) 0.9607(5) 0.121(3) Uani 1 1 d DU . .
F11 F 0.9130(12) 0.7885(8) 0.8877(8) 0.299(9) Uani 1 1 d DU . .
F12 F 0.9298(8) 0.8265(7) 1.0207(7) 0.256(8) Uani 1 1 d DU . .
S1 S 0.4183(3) 0.1545(3) 0.2573(2) 0.0856(9) Uani 1 1 d D . .
C36 C 0.4962(12) 0.0787(8) 0.2668(8) 0.079(3) Uani 1 1 d D . .
H26 H 0.4699 0.0694 0.3128 0.119 Uiso 1 1 calc R . .
H27 H 0.5917 0.1007 0.2769 0.119 Uiso 1 1 calc R . .
H28 H 0.4708 0.0232 0.2160 0.119 Uiso 1 1 calc R . .
C37 C 0.4934(12) 0.1447(7) 0.1793(9) 0.128(8) Uani 1 1 d D . .
H29 H 0.4678 0.1830 0.1578 0.191 Uiso 1 1 calc R . .
H30 H 0.4684 0.0839 0.1361 0.191 Uiso 1 1 calc R . .
H31 H 0.5888 0.1615 0.1975 0.191 Uiso 1 1 calc R . .
O2 O 0.4910(12) 0.2419(6) 0.3257(8) 0.137(5) Uani 1 1 d D . .
S2 S 0.6902(8) 0.4287(5) 0.7415(5) 0.087(2) Uiso 0.608(16) 1 d PD A 1
C38 C 0.755(2) 0.5135(13) 0.8425(10) 0.099(8) Uiso 0.608(16) 1 d PD A 1
H32 H 0.7519 0.5701 0.8451 0.148 Uiso 0.608(16) 1 calc PR A 1
H33 H 0.8470 0.5127 0.8568 0.148 Uiso 0.608(16) 1 calc PR A 1
H34 H 0.7035 0.5044 0.8814 0.148 Uiso 0.608(16) 1 calc PR A 1
C39 C 0.721(4) 0.3499(17) 0.769(2) 0.147(16) Uiso 0.608(16) 1 d PD A 1
H35 H 0.6913 0.2918 0.7219 0.220 Uiso 0.608(16) 1 calc PR A 1
H36 H 0.6726 0.3525 0.8138 0.220 Uiso 0.608(16) 1 calc PR A 1
H37 H 0.8151 0.3611 0.7880 0.220 Uiso 0.608(16) 1 calc PR A 1
O3 O 0.8117(13) 0.4360(9) 0.6997(7) 0.049(3) Uiso 0.608(16) 1 d PD A 1
S3 S 0.7429(10) 0.4485(6) 0.7732(6) 0.067(3) Uiso 0.392(16) 1 d PD A 2
C40 C 0.596(4) 0.483(4) 0.771(4) 0.35(7) Uiso 0.392(16) 1 d PD A 2
H38 H 0.6150 0.5409 0.7729 0.528 Uiso 0.392(16) 1 calc PR A 2
H39 H 0.5553 0.4864 0.8180 0.528 Uiso 0.392(16) 1 calc PR A 2
H40 H 0.5360 0.4413 0.7199 0.528 Uiso 0.392(16) 1 calc PR A 2
C41 C 0.668(3) 0.3503(14) 0.7679(19) 0.069(8) Uiso 0.392(16) 1 d PD A 2
H41 H 0.7354 0.3179 0.7693 0.104 Uiso 0.392(16) 1 calc PR A 2
H42 H 0.6055 0.3159 0.7167 0.104 Uiso 0.392(16) 1 calc PR A 2
H43 H 0.6221 0.3610 0.8147 0.104 Uiso 0.392(16) 1 calc PR A 2
O4 O 0.777(2) 0.4196(12) 0.6871(9) 0.042(5) Uiso 0.392(16) 1 d PD A 2
S4 S 0.8091(3) 0.04066(17) 0.13808(16) 0.0481(8) Uiso 0.885(8) 1 d PD B 1
C42 C 0.9706(11) 0.0346(8) 0.1182(8) 0.080(3) Uani 0.885(8) 1 d PD B 1
H44 H 1.0018 0.0749 0.0963 0.119 Uiso 0.885(8) 1 calc PR B 1
H45 H 0.9709 -0.0252 0.0781 0.119 Uiso 0.885(8) 1 calc PR B 1
H46 H 1.0287 0.0507 0.1693 0.119 Uiso 0.885(8) 1 calc PR B 1
C43 C 0.7906(11) -0.0335(6) 0.1770(6) 0.064(3) Uani 0.885(8) 1 d PD B 1
H47 H 0.7035 -0.0394 0.1928 0.095 Uiso 0.885(8) 1 calc PR B 1
H48 H 0.8585 -0.0126 0.2251 0.095 Uiso 0.885(8) 1 calc PR B 1
H49 H 0.7994 -0.0904 0.1349 0.095 Uiso 0.885(8) 1 calc PR B 1
O5 O 0.8183(9) 0.1279(4) 0.2095(5) 0.074(2) Uani 0.885(8) 1 d PD B 1
S5 S 0.8984(17) 0.0661(10) 0.2074(11) 0.075(8) Uiso 0.115(8) 1 d PD B 2
C44 C 0.9706(11) 0.0346(8) 0.1182(8) 0.080(3) Uani 0.115(8) 1 d PD B 2
H50 H 1.0350 0.0848 0.1227 0.119 Uiso 0.115(8) 1 calc PR B 2
H51 H 0.9022 0.0138 0.0703 0.119 Uiso 0.115(8) 1 calc PR B 2
H52 H 1.0147 -0.0124 0.1120 0.119 Uiso 0.115(8) 1 calc PR B 2
C45 C 0.7906(11) -0.0335(6) 0.1770(6) 0.064(3) Uani 0.115(8) 1 d PD B 2
H53 H 0.7493 -0.0324 0.2234 0.095 Uiso 0.115(8) 1 calc PR B 2
H54 H 0.8389 -0.0801 0.1582 0.095 Uiso 0.115(8) 1 calc PR B 2
H55 H 0.7226 -0.0443 0.1320 0.095 Uiso 0.115(8) 1 calc PR B 2
O6 O 0.8183(9) 0.1279(4) 0.2095(5) 0.074(2) Uani 0.115(8) 1 d PD B 2
S6 S 0.1187(8) 0.3732(5) 0.9166(5) 0.0712(18) Uiso 0.405(4) 1 d PD C 1
C46 C 0.227(4) 0.312(3) 0.862(3) 0.147(19) Uiso 0.405(4) 1 d PD C 1
H56 H 0.3072 0.3521 0.8643 0.221 Uiso 0.405(4) 1 calc PR C 1
H57 H 0.1852 0.2744 0.8053 0.221 Uiso 0.405(4) 1 calc PR C 1
H58 H 0.2503 0.2764 0.8875 0.221 Uiso 0.405(4) 1 calc PR C 1
C47 C 0.000(3) 0.284(2) 0.897(3) 0.16(2) Uiso 0.405(4) 1 d PD C 1
H59 H -0.0752 0.3025 0.9226 0.235 Uiso 0.405(4) 1 calc PR C 1
H60 H 0.0356 0.2491 0.9197 0.235 Uiso 0.405(4) 1 calc PR C 1
H61 H -0.0274 0.2484 0.8376 0.235 Uiso 0.405(4) 1 calc PR C 1
O7 O 0.069(2) 0.4125(15) 0.8655(14) 0.081(6) Uiso 0.405(4) 1 d PD C 1
S7 S 0.0190(10) 0.3664(7) 0.9180(7) 0.070(4) Uiso 0.310(14) 1 d PD D 2
C48 C 0.095(4) 0.285(2) 0.855(2) 0.097(15) Uiso 0.310(14) 1 d PD D 2
H62 H 0.0315 0.2423 0.8062 0.145 Uiso 0.310(14) 1 calc PR D 2
H63 H 0.1254 0.2559 0.8854 0.145 Uiso 0.310(14) 1 calc PR D 2
H64 H 0.1699 0.3117 0.8387 0.145 Uiso 0.310(14) 1 calc PR D 2
C49 C 0.152(4) 0.430(3) 0.989(2) 0.121(19) Uiso 0.310(14) 1 d PD D 2
H65 H 0.1273 0.4802 1.0321 0.182 Uiso 0.310(14) 1 calc PR D 2
H66 H 0.2194 0.4500 0.9635 0.182 Uiso 0.310(14) 1 calc PR D 2
H67 H 0.1859 0.3960 1.0132 0.182 Uiso 0.310(14) 1 calc PR D 2
O8 O -0.015(3) 0.4115(18) 0.8683(17) 0.089(9) Uiso 0.310(14) 1 d PD D 2
S8 S -0.019(4) 0.321(3) 0.857(3) 0.26(2) Uiso 0.285(15) 1 d PD E 3
C50 C 0.036(9) 0.381(4) 0.964(3) 0.17(4) Uiso 0.285(15) 1 d PD E 3
H68 H 0.0009 0.4336 0.9860 0.251 Uiso 0.285(15) 1 calc PR E 3
H69 H 0.1325 0.3977 0.9744 0.251 Uiso 0.285(15) 1 calc PR E 3
H70 H 0.0061 0.3447 0.9899 0.251 Uiso 0.285(15) 1 calc PR E 3
C51 C 0.067(4) 0.244(2) 0.844(2) 0.061(9) Uiso 0.285(15) 1 d PD E 3
H71 H 0.0477 0.1992 0.7866 0.092 Uiso 0.285(15) 1 calc PR E 3
H72 H 0.0424 0.2170 0.8792 0.092 Uiso 0.285(15) 1 calc PR E 3
H73 H 0.1616 0.2712 0.8591 0.092 Uiso 0.285(15) 1 calc PR E 3
O9 O 0.055(6) 0.374(3) 0.820(3) 0.15(2) Uiso 0.285(15) 1 d PD E 3
S9 S 0.490(2) 0.5904(15) 0.9603(13) 0.135(9) Uiso 0.256(11) 1 d PD F 1
C52 C 0.451(7) 0.4775(18) 0.893(3) 0.14(3) Uiso 0.256(11) 1 d PD F 1
H74 H 0.5205 0.4626 0.8600 0.213 Uiso 0.256(11) 1 calc PR F 1
H75 H 0.3670 0.4616 0.8574 0.213 Uiso 0.256(11) 1 calc PR F 1
H76 H 0.4442 0.4452 0.9254 0.213 Uiso 0.256(11) 1 calc PR F 1
C53 C 0.355(3) 0.589(3) 1.004(2) 0.068(11) Uiso 0.256(11) 1 d PD F 1
H77 H 0.3525 0.6485 1.0437 0.102 Uiso 0.256(11) 1 calc PR F 1
H78 H 0.3565 0.5532 1.0330 0.102 Uiso 0.256(11) 1 calc PR F 1
H79 H 0.2759 0.5635 0.9620 0.102 Uiso 0.256(11) 1 calc PR F 1
O10 O 0.461(4) 0.630(2) 0.903(2) 0.104(13) Uiso 0.256(11) 1 d PD F 1
S10 S 0.3998(19) 0.5220(12) 0.8689(11) 0.109(7) Uiso 0.244(11) 1 d PD F 2
C54 C 0.532(5) 0.491(4) 0.903(3) 0.103(19) Uiso 0.244(11) 1 d PD F 2
H80 H 0.5550 0.4432 0.8561 0.154 Uiso 0.244(11) 1 calc PR F 2
H81 H 0.5065 0.4707 0.9429 0.154 Uiso 0.244(11) 1 calc PR F 2
H82 H 0.6073 0.5408 0.9288 0.154 Uiso 0.244(11) 1 calc PR F 2
C55 C 0.399(5) 0.601(2) 0.9652(16) 0.065(11) Uiso 0.244(11) 1 d PD F 2
H83 H 0.3285 0.6310 0.9635 0.098 Uiso 0.244(11) 1 calc PR F 2
H84 H 0.4837 0.6433 0.9861 0.098 Uiso 0.244(11) 1 calc PR F 2
H85 H 0.3830 0.5742 1.0014 0.098 Uiso 0.244(11) 1 calc PR F 2
O11 O 0.449(5) 0.573(3) 0.824(3) 0.15(2) Uiso 0.244(11) 1 d PD F 2
C56 C 0.5680(14) 0.1683(11) 0.9076(9) 0.095(4) Uani 1 1 d . . .
H86 H 0.5059 0.1945 0.8924 0.114 Uiso 1 1 calc R . .
C57 C 0.5462(14) 0.1367(10) 0.9659(9) 0.092(4) Uani 1 1 d . . .
H87 H 0.4668 0.1392 0.9880 0.111 Uiso 1 1 calc R . .
C58 C 0.6356(14) 0.1040(10) 0.9892(9) 0.088(4) Uani 1 1 d . . .
H88 H 0.6234 0.0881 1.0317 0.105 Uiso 1 1 calc R . .
C59 C 0.7464(13) 0.0925(10) 0.9533(8) 0.088(4) Uani 1 1 d . . .
H89 H 0.8066 0.0642 0.9671 0.105 Uiso 1 1 calc R . .
C60 C 0.7676(13) 0.1224(10) 0.8975(8) 0.085(4) Uani 1 1 d . . .
H90 H 0.8454 0.1170 0.8739 0.102 Uiso 1 1 calc R . .
C61 C 0.6787(15) 0.1603(10) 0.8746(9) 0.091(4) Uani 1 1 d . . .
H91 H 0.6955 0.1808 0.8356 0.109 Uiso 1 1 calc R . .

loop_
_atom_site_aniso_label
_atom_site_aniso_U_11
_atom_site_aniso_U_22
_atom_site_aniso_U_33
_atom_site_aniso_U_23
_atom_site_aniso_U_13
_atom_site_aniso_U_12
Pt1 0.02580(17) 0.02881(16) 0.0493(2) 0.02281(14) 0.01054(12) 0.01306(11)
N1 0.027(3) 0.023(2) 0.054(4) 0.023(3) 0.012(2) 0.014(2)
C1 0.013(3) 0.034(3) 0.056(4) 0.020(3) 0.009(3) 0.012(2)
C2 0.029(3) 0.036(3) 0.047(4) 0.021(3) 0.010(3) 0.016(3)
C3 0.039(4) 0.037(4) 0.056(5) 0.023(4) 0.018(3) 0.019(3)
C4 0.034(4) 0.027(3) 0.053(5) 0.010(3) 0.007(3) 0.013(3)
C5 0.031(4) 0.028(3) 0.058(5) 0.022(3) 0.010(3) 0.012(3)
N2 0.021(3) 0.031(3) 0.034(3) 0.019(2) 0.006(2) 0.011(2)
C6 0.017(3) 0.029(3) 0.049(4) 0.022(3) 0.007(3) 0.010(2)
C7 0.024(3) 0.032(3) 0.054(4) 0.023(3) 0.010(3) 0.016(3)
C8 0.024(3) 0.028(3) 0.051(4) 0.022(3) 0.013(3) 0.012(2)
C9 0.027(3) 0.030(3) 0.055(4) 0.022(3) 0.011(3) 0.014(3)
C10 0.019(3) 0.028(3) 0.041(4) 0.014(3) 0.003(3) 0.005(2)
N3 0.035(3) 0.040(3) 0.049(4) 0.020(3) 0.006(3) 0.013(3)
C11 0.027(4) 0.036(3) 0.057(5) 0.024(4) 0.012(3) 0.014(3)
C12 0.047(5) 0.040(4) 0.055(5) 0.020(4) 0.004(4) 0.016(3)
C13 0.083(7) 0.046(5) 0.038(4) 0.017(4) 0.012(4) 0.018(4)
C14 0.078(7) 0.065(6) 0.056(6) 0.036(5) 0.018(5) 0.025(5)
C15 0.067(6) 0.046(4) 0.037(4) 0.024(4) 0.018(4) 0.021(4)
C16 0.029(3) 0.032(3) 0.042(4) 0.019(3) 0.006(3) 0.011(3)
C17 0.029(3) 0.026(3) 0.052(4) 0.021(3) 0.012(3) 0.015(2)
C18 0.029(4) 0.034(3) 0.058(5) 0.024(4) 0.009(3) 0.014(3)
C19 0.038(4) 0.036(4) 0.063(5) 0.030(4) 0.017(4) 0.020(3)
C20 0.034(4) 0.031(3) 0.070(6) 0.025(4) 0.013(4) 0.013(3)
C21 0.030(4) 0.036(3) 0.060(5) 0.024(4) 0.018(3) 0.018(3)
C22 0.033(4) 0.030(3) 0.053(4) 0.024(3) 0.007(3) 0.012(3)
C23 0.038(4) 0.034(3) 0.050(4) 0.028(3) 0.016(3) 0.019(3)
C24 0.035(4) 0.031(3) 0.055(4) 0.027(3) 0.013(3) 0.014(3)
C25 0.043(4) 0.044(4) 0.057(5) 0.035(4) 0.021(4) 0.018(3)
C26 0.047(5) 0.045(4) 0.069(5) 0.041(4) 0.016(4) 0.020(3)
C27 0.034(4) 0.034(3) 0.059(5) 0.029(4) 0.010(3) 0.015(3)
C28 0.033(4) 0.034(3) 0.050(4) 0.025(3) 0.013(3) 0.015(3)
C29 0.028(3) 0.037(3) 0.044(4) 0.022(3) 0.013(3) 0.013(3)
N4 0.031(3) 0.041(3) 0.030(3) 0.022(3) 0.006(2) 0.012(2)
C30 0.032(4) 0.038(4) 0.043(4) 0.019(3) 0.009(3) 0.014(3)
C31 0.031(4) 0.037(4) 0.057(5) 0.028(4) 0.015(3) 0.008(3)
C32 0.042(4) 0.039(4) 0.053(4) 0.032(4) 0.017(3) 0.016(3)
O1 0.078(6) 0.075(5) 0.131(8) 0.055(6) 0.003(6) 0.023(4)
C33 0.022(4) 0.061(6) 0.134(10) 0.068(7) 0.004(5) 0.008(4)
C34 0.023(5) 0.084(8) 0.164(14) 0.062(9) -0.008(6) 0.012(5)
C35 0.040(5) 0.078(7) 0.128(11) 0.069(8) -0.006(6) 0.010(5)
P1 0.0464(12) 0.0474(11) 0.0674(15) 0.0335(11) 0.0207(10) 0.0240(9)
F1 0.060(4) 0.100(5) 0.115(6) 0.051(5) 0.006(4) 0.004(4)
F2 0.141(7) 0.054(3) 0.123(6) 0.045(4) 0.056(5) 0.053(4)
F3 0.080(5) 0.103(5) 0.090(5) 0.066(4) 0.030(4) 0.023(4)
F4 0.044(3) 0.104(5) 0.109(5) 0.074(5) 0.021(3) 0.022(3)
F5 0.089(5) 0.065(4) 0.096(5) 0.025(4) 0.019(4) 0.046(4)
F6 0.099(5) 0.067(4) 0.078(4) 0.044(4) 0.012(4) 0.017(3)
P2 0.183(6) 0.134(4) 0.129(4) 0.059(4) 0.051(4) 0.063(4)
F7 0.392(17) 0.137(9) 0.079(6) 0.019(7) 0.007(8) -0.034(11)
F8 0.29(2) 0.206(11) 0.58(3) 0.214(16) 0.206(17) 0.150(13)
F9 0.177(10) 0.166(10) 0.097(7) 0.045(7) 0.025(6) 0.009(8)
F10 0.121(7) 0.108(5) 0.118(7) 0.032(5) 0.003(5) 0.052(5)
F11 0.280(16) 0.35(2) 0.44(2) 0.25(2) 0.260(16) 0.208(15)
F12 0.121(9) 0.283(15) 0.404(18) 0.218(15) -0.070(11) 0.025(10)
S1 0.0542(17) 0.100(2) 0.091(2) 0.031(2) 0.0177(15) 0.0253(16)
C36 0.066(7) 0.099(9) 0.072(8) 0.036(7) 0.015(6) 0.027(6)
C37 0.048(7) 0.049(6) 0.209(18) -0.010(8) 0.068(9) -0.004(5)
O2 0.110(9) 0.080(7) 0.158(12) 0.005(7) -0.004(8) 0.025(6)
C42 0.079(8) 0.080(8) 0.075(8) 0.025(7) 0.034(6) 0.028(6)
C43 0.084(8) 0.050(5) 0.067(6) 0.030(5) 0.029(5) 0.023(5)
O5 0.104(6) 0.040(3) 0.082(5) 0.024(4) 0.049(5) 0.029(4)
C44 0.079(8) 0.080(8) 0.075(8) 0.025(7) 0.034(6) 0.028(6)
C45 0.084(8) 0.050(5) 0.067(6) 0.030(5) 0.029(5) 0.023(5)
O6 0.104(6) 0.040(3) 0.082(5) 0.024(4) 0.049(5) 0.029(4)
C56 0.060(8) 0.116(12) 0.089(10) 0.032(9) 0.007(7) 0.019(7)
C57 0.064(8) 0.091(9) 0.091(10) 0.012(8) 0.020(7) 0.026(7)
C58 0.074(9) 0.110(10) 0.084(9) 0.039(8) 0.032(7) 0.042(8)
C59 0.060(7) 0.121(11) 0.076(8) 0.036(8) 0.015(6) 0.032(7)
C60 0.064(8) 0.109(10) 0.068(8) 0.027(7) 0.017(6) 0.019(7)
C61 0.083(10) 0.097(10) 0.092(10) 0.045(8) 0.004(7) 0.019(7)

loop_
_atom_type_symbol
_atom_type_description
_atom_type_scat_dispersion_real
_atom_type_scat_dispersion_imag
_atom_type_scat_source
C C 0.0033 0.0016 'International Tables Vol C Tables 4.2.6.8 and 6.1.1.4'
H H 0.0000 0.0000 'International Tables Vol C Tables 4.2.6.8 and 6.1.1.4'
N N 0.0061 0.0033 'International Tables Vol C Tables 4.2.6.8 and 6.1.1.4'
Pt Pt -1.7033 8.3905 'International Tables Vol C Tables 4.2.6.8 and 6.1.1.4'
O O 0.0106 0.0060 'International Tables Vol C Tables 4.2.6.8 and 6.1.1.4'
P P 0.1023 0.0942 'International Tables Vol C Tables 4.2.6.8 and 6.1.1.4'
F F 0.0171 0.0103 'International Tables Vol C Tables 4.2.6.8 and 6.1.1.4'
S S 0.1246 0.1234 'International Tables Vol C Tables 4.2.6.8 and 6.1.1.4'

loop_
_geom_angle_atom_site_label_1
_geom_angle_atom_site_label_2
_geom_angle_atom_site_label_3
_geom_angle
_geom_angle_site_symmetry_1
_geom_angle_site_symmetry_3
_geom_angle_publ_flag
N2 Pt1 N3 80.6(2) . . ?
N2 Pt1 N1 81.1(2) . . ?
N3 Pt1 N1 161.7(3) . . ?
N2 Pt1 N4 177.8(2) . 2_666 ?
N3 Pt1 N4 100.7(2) . 2_666 ?
N1 Pt1 N4 97.6(2) . 2_666 ?
C5 N1 C1 119.1(7) . . ?
C5 N1 Pt1 128.0(5) . . ?
C1 N1 Pt1 112.9(4) . . ?
C2 C1 N1 121.0(6) . . ?
C2 C1 C6 124.3(6) . . ?
N1 C1 C6 114.7(6) . . ?
C1 C2 C3 119.8(7) . . ?
C1 C2 H1 120.1 . . ?
C3 C2 H1 120.1 . . ?
C4 C3 C2 118.3(8) . . ?
C4 C3 H2 120.8 . . ?
C2 C3 H2 120.8 . . ?
C5 C4 C3 120.1(7) . . ?
C5 C4 H3 120.0 . . ?
C3 C4 H3 120.0 . . ?
N1 C5 C4 121.7(7) . . ?
N1 C5 H4 119.2 . . ?
C4 C5 H4 119.2 . . ?
C6 N2 C10 122.6(6) . . ?
C6 N2 Pt1 119.0(4) . . ?
C10 N2 Pt1 118.3(4) . . ?
N2 C6 C7 119.6(6) . . ?
N2 C6 C1 112.2(6) . . ?
C7 C6 C1 128.2(7) . . ?
C6 C7 C8 120.4(7) . . ?
C6 C7 H5 119.8 . . ?
C8 C7 H5 119.8 . . ?
C7 C8 C9 118.5(6) . . ?
C7 C8 C16 120.4(7) . . ?
C9 C8 C16 121.1(6) . . ?
C10 C9 C8 119.2(7) . . ?
C10 C9 H6 120.4 . . ?
C8 C9 H6 120.4 . . ?
N2 C10 C9 119.7(7) . . ?
N2 C10 C11 112.3(6) . . ?
C9 C10 C11 128.0(7) . . ?
C15 N3 C11 118.1(7) . . ?
C15 N3 Pt1 127.5(6) . . ?
C11 N3 Pt1 114.3(5) . . ?
N3 C11 C12 120.6(7) . . ?
N3 C11 C10 114.5(7) . . ?
C12 C11 C10 124.9(7) . . ?
C13 C12 C11 121.1(8) . . ?
C13 C12 H7 119.4 . . ?
C11 C12 H7 119.4 . . ?
C12 C13 C14 118.2(9) . . ?
C12 C13 H8 120.9 . . ?
C14 C13 H8 120.9 . . ?
C15 C14 C13 120.1(9) . . ?
C15 C14 H9 120.0 . . ?
C13 C14 H9 120.0 . . ?
N3 C15 C14 121.9(8) . . ?
N3 C15 H10 119.1 . . ?
C14 C15 H10 119.1 . . ?
C17 C16 C21 119.8(6) . . ?
C17 C16 C8 120.0(6) . . ?
C21 C16 C8 120.2(6) . . ?
C16 C17 C18 121.9(6) . . ?
C16 C17 H11 119.0 . . ?
C18 C17 H11 119.0 . . ?
C17 C18 C19 118.2(7) . . ?
C17 C18 C22 120.9(6) . . ?
C19 C18 C22 121.0(7) . . ?
C20 C19 C18 120.1(7) . . ?
C20 C19 H12 119.9 . . ?
C18 C19 H12 119.9 . . ?
C19 C20 C21 121.3(7) . . ?
C19 C20 H13 119.3 . . ?
C21 C20 H13 119.3 . . ?
C16 C21 C20 118.7(7) . . ?
C16 C21 H14 120.7 . . ?
C20 C21 H14 120.7 . . ?
C27 C22 C23 119.3(7) . . ?
C27 C22 C18 120.4(6) . . ?
C23 C22 C18 120.3(6) . . ?
C24 C23 C22 120.4(7) . . ?
C24 C23 H15 119.8 . . ?
C22 C23 H15 119.8 . . ?
C25 C24 C23 119.4(6) . . ?
C25 C24 C28 120.0(7) . . ?
C23 C24 C28 120.6(6) . . ?
C26 C25 C24 120.1(7) . . ?
C26 C25 H16 119.9 . . ?
C24 C25 H16 119.9 . . ?
C27 C26 C25 120.6(7) . . ?
C27 C26 H17 119.7 . . ?
C25 C26 H17 119.7 . . ?
C26 C27 C22 120.3(7) . . ?
C26 C27 H18 119.8 . . ?
C22 C27 H18 119.8 . . ?
C29 C28 C32 117.8(6) . . ?
C29 C28 C24 120.8(6) . . ?
C32 C28 C24 121.4(6) . . ?
N4 C29 C28 123.0(6) . . ?
N4 C29 H19 118.5 . . ?
C28 C29 H19 118.5 . . ?
C30 N4 C29 118.3(6) . . ?
C30 N4 Pt1 121.9(5) . 2_666 ?
C29 N4 Pt1 119.7(5) . 2_666 ?
N4 C30 C31 121.0(6) . . ?
N4 C30 H20 119.5 . . ?
C31 C30 H20 119.5 . . ?
C32 C31 C30 120.1(7) . . ?
C32 C31 H21 119.9 . . ?
C30 C31 H21 119.9 . . ?
C31 C32 C28 119.6(6) . . ?
C31 C32 H22 120.2 . . ?
C28 C32 H22 120.2 . . ?
C33 O1 H23 109.5 . . ?
C35 C33 O1 117.5(11) 2_666 . ?
C35 C33 C34 121.4(10) 2_666 . ?
O1 C33 C34 121.1(13) . . ?
C35 C34 C33 119.8(15) . . ?
C35 C34 H24 120.1 . . ?
C33 C34 H24 120.1 . . ?
C33 C35 C34 118.8(13) 2_666 . ?
C33 C35 H25 120.6 2_666 . ?
C34 C35 H25 120.6 . . ?
F3 P1 F2 90.8(4) . . ?
F3 P1 F6 179.6(4) . . ?
F2 P1 F6 88.8(4) . . ?
F3 P1 F1 91.2(4) . . ?
F2 P1 F1 91.1(5) . . ?
F6 P1 F1 88.7(4) . . ?
F3 P1 F5 91.7(4) . . ?
F2 P1 F5 177.1(5) . . ?
F6 P1 F5 88.7(4) . . ?
F1 P1 F5 90.2(4) . . ?
F3 P1 F4 90.9(4) . . ?
F2 P1 F4 91.0(4) . . ?
F6 P1 F4 89.2(4) . . ?
F1 P1 F4 177.1(4) . . ?
F5 P1 F4 87.7(4) . . ?
F9 P2 F7 91.6(4) . . ?
F9 P2 F10 90.5(4) . . ?
F7 P2 F10 90.8(4) . . ?
F9 P2 F8 90.1(4) . . ?
F7 P2 F8 89.7(4) . . ?
F10 P2 F8 179.3(5) . . ?
F9 P2 F12 90.5(4) . . ?
F7 P2 F12 177.8(5) . . ?
F10 P2 F12 90.1(4) . . ?
F8 P2 F12 89.4(4) . . ?
F9 P2 F11 178.9(5) . . ?
F7 P2 F11 89.5(4) . . ?
F10 P2 F11 89.9(4) . . ?
F8 P2 F11 89.5(4) . . ?
F12 P2 F11 88.5(4) . . ?
O2 S1 C37 103.6(7) . . ?
O2 S1 C36 105.4(7) . . ?
C37 S1 C36 88.8(7) . . ?
S1 C36 H26 109.5 . . ?
S1 C36 H27 109.5 . . ?
H26 C36 H27 109.5 . . ?
S1 C36 H28 109.5 . . ?
H26 C36 H28 109.5 . . ?
H27 C36 H28 109.5 . . ?
S1 C37 H29 109.5 . . ?
S1 C37 H30 109.5 . . ?
H29 C37 H30 109.5 . . ?
S1 C37 H31 109.5 . . ?
H29 C37 H31 109.5 . . ?
H30 C37 H31 109.5 . . ?
O3 S2 C39 98.5(13) . . ?
O3 S2 C38 99.3(10) . . ?
C39 S2 C38 91.1(13) . . ?
S2 C38 H32 109.5 . . ?
S2 C38 H33 109.5 . . ?
H32 C38 H33 109.5 . . ?
S2 C38 H34 109.5 . . ?
H32 C38 H34 109.5 . . ?
H33 C38 H34 109.5 . . ?
S2 C39 H35 109.5 . . ?
S2 C39 H36 109.5 . . ?
H35 C39 H36 109.5 . . ?
S2 C39 H37 109.5 . . ?
H35 C39 H37 109.5 . . ?
H36 C39 H37 109.5 . . ?
O4 S3 C41 101.6(12) . . ?
O4 S3 C40 105.2(19) . . ?
C41 S3 C40 94.5(17) . . ?
S3 C40 H38 109.5 . . ?
S3 C40 H39 109.5 . . ?
H38 C40 H39 109.5 . . ?
S3 C40 H40 109.5 . . ?
H38 C40 H40 109.5 . . ?
H39 C40 H40 109.5 . . ?
S3 C41 H41 109.5 . . ?
S3 C41 H42 109.5 . . ?
H41 C41 H42 109.5 . . ?
S3 C41 H43 109.5 . . ?
H41 C41 H43 109.5 . . ?
H42 C41 H43 109.5 . . ?
O5 S4 C43 105.8(5) . . ?
O5 S4 C42 107.0(5) . . ?
C43 S4 C42 96.5(6) . . ?
S4 C42 H44 109.5 . . ?
S4 C42 H45 109.5 . . ?
H44 C42 H45 109.5 . . ?
S4 C42 H46 109.5 . . ?
H44 C42 H46 109.5 . . ?
H45 C42 H46 109.5 . . ?
S4 C43 H47 109.5 . . ?
S4 C43 H48 109.5 . . ?
H47 C43 H48 109.5 . . ?
S4 C43 H49 109.5 . . ?
H47 C43 H49 109.5 . . ?
H48 C43 H49 109.5 . . ?
O7 S6 C47 106.6(16) . . ?
O7 S6 C46 105.8(15) . . ?
C47 S6 C46 94.2(15) . . ?
S6 C46 H56 109.5 . . ?
S6 C46 H57 109.5 . . ?
H56 C46 H57 109.5 . . ?
S6 C46 H58 109.5 . . ?
H56 C46 H58 109.5 . . ?
H57 C46 H58 109.5 . . ?
S6 C47 H59 109.5 . . ?
S6 C47 H60 109.5 . . ?
H59 C47 H60 109.5 . . ?
S6 C47 H61 109.5 . . ?
H59 C47 H61 109.5 . . ?
H60 C47 H61 109.5 . . ?
O8 S7 C49 109.1(17) . . ?
O8 S7 C48 105.3(16) . . ?
C49 S7 C48 97.3(16) . . ?
S7 C48 H62 109.5 . . ?
S7 C48 H63 109.5 . . ?
H62 C48 H63 109.5 . . ?
S7 C48 H64 109.5 . . ?
H62 C48 H64 109.5 . . ?
H63 C48 H64 109.5 . . ?
S7 C49 H65 109.5 . . ?
S7 C49 H66 109.5 . . ?
H65 C49 H66 109.5 . . ?
S7 C49 H67 109.5 . . ?
H65 C49 H67 109.5 . . ?
H66 C49 H67 109.5 . . ?
O9 S8 C51 103.4(19) . . ?
O9 S8 C50 106(2) . . ?
C51 S8 C50 94.2(17) . . ?
S8 C50 H68 109.5 . . ?
S8 C50 H69 109.5 . . ?
H68 C50 H69 109.5 . . ?
S8 C50 H70 109.5 . . ?
H68 C50 H70 109.5 . . ?
H69 C50 H70 109.5 . . ?
S8 C51 H71 109.5 . . ?
S8 C51 H72 109.5 . . ?
H71 C51 H72 109.5 . . ?
S8 C51 H73 109.5 . . ?
H71 C51 H73 109.5 . . ?
H72 C51 H73 109.5 . . ?
O10 S9 C53 104.2(17) . . ?
O10 S9 C52 102.9(18) . . ?
C53 S9 C52 95.0(17) . . ?
S9 C52 H74 109.5 . . ?
S9 C52 H75 109.5 . . ?
H74 C52 H75 109.5 . . ?
S9 C52 H76 109.5 . . ?
H74 C52 H76 109.5 . . ?
H75 C52 H76 109.5 . . ?
S9 C53 H77 109.5 . . ?
S9 C53 H78 109.5 . . ?
H77 C53 H78 109.5 . . ?
S9 C53 H79 109.5 . . ?
H77 C53 H79 109.5 . . ?
H78 C53 H79 109.5 . . ?
O11 S10 C55 103.9(18) . . ?
O11 S10 C54 108.9(19) . . ?
C55 S10 C54 92.3(15) . . ?
S10 C54 H80 109.5 . . ?
S10 C54 H81 109.5 . . ?
H80 C54 H81 109.5 . . ?
S10 C54 H82 109.5 . . ?
H80 C54 H82 109.5 . . ?
H81 C54 H82 109.5 . . ?
S10 C55 H83 109.5 . . ?
S10 C55 H84 109.5 . . ?
H83 C55 H84 109.5 . . ?
S10 C55 H85 109.5 . . ?
H83 C55 H85 109.5 . . ?
H84 C55 H85 109.5 . . ?
C61 C56 C57 118.5(14) . . ?
C61 C56 H86 120.8 . . ?
C57 C56 H86 120.8 . . ?
C58 C57 C56 120.3(14) . . ?
C58 C57 H87 119.9 . . ?
C56 C57 H87 119.9 . . ?
C57 C58 C59 121.3(15) . . ?
C57 C58 H88 119.3 . . ?
C59 C58 H88 119.3 . . ?
C60 C59 C58 118.4(14) . . ?
C60 C59 H89 120.8 . . ?
C58 C59 H89 120.8 . . ?
C59 C60 C61 121.4(14) . . ?
C59 C60 H90 119.3 . . ?
C61 C60 H90 119.3 . . ?
C56 C61 C60 119.9(15) . . ?
C56 C61 H91 120.1 . . ?
C60 C61 H91 120.1 . . ?

loop_
_geom_bond_atom_site_label_1
_geom_bond_atom_site_label_2
_geom_bond_distance
_geom_bond_site_symmetry_2
_geom_bond_publ_flag
Pt1 N2 1.933(5) . ?
Pt1 N3 2.003(7) . ?
Pt1 N1 2.023(6) . ?
Pt1 N4 2.024(6) 2_666 ?
N1 C5 1.345(9) . ?
N1 C1 1.382(9) . ?
C1 C2 1.369(11) . ?
C1 C6 1.488(9) . ?
C2 C3 1.397(10) . ?
C2 H1 0.9500 . ?
C3 C4 1.390(11) . ?
C3 H2 0.9500 . ?
C4 C5 1.372(12) . ?
C4 H3 0.9500 . ?
C5 H4 0.9500 . ?
N2 C6 1.344(9) . ?
N2 C10 1.357(9) . ?
C6 C7 1.363(9) . ?
C7 C8 1.399(10) . ?
C7 H5 0.9500 . ?
C8 C9 1.412(10) . ?
C8 C16 1.486(9) . ?
C9 C10 1.375(9) . ?
C9 H6 0.9500 . ?
C10 C11 1.465(11) . ?
N3 C15 1.361(10) . ?
N3 C11 1.365(10) . ?
C11 C12 1.386(12) . ?
C12 C13 1.359(12) . ?
C12 H7 0.9500 . ?
C13 C14 1.384(13) . ?
C13 H8 0.9500 . ?
C14 C15 1.373(13) . ?
C14 H9 0.9500 . ?
C15 H10 0.9500 . ?
C16 C17 1.396(10) . ?
C16 C21 1.401(9) . ?
C17 C18 1.396(10) . ?
C17 H11 0.9500 . ?
C18 C19 1.408(10) . ?
C18 C22 1.475(11) . ?
C19 C20 1.394(12) . ?
C19 H12 0.9500 . ?
C20 C21 1.403(10) . ?
C20 H13 0.9500 . ?
C21 H14 0.9500 . ?
C22 C27 1.395(10) . ?
C22 C23 1.408(9) . ?
C23 C24 1.407(10) . ?
C23 H15 0.9500 . ?
C24 C25 1.396(10) . ?
C24 C28 1.481(9) . ?
C25 C26 1.394(11) . ?
C25 H16 0.9500 . ?
C26 C27 1.391(11) . ?
C26 H17 0.9500 . ?
C27 H18 0.9500 . ?
C28 C29 1.382(9) . ?
C28 C32 1.398(10) . ?
C29 N4 1.372(9) . ?
C29 H19 0.9500 . ?
N4 C30 1.356(9) . ?
N4 Pt1 2.024(6) 2_666 ?
C30 C31 1.390(10) . ?
C30 H20 0.9500 . ?
C31 C32 1.381(10) . ?
C31 H21 0.9500 . ?
C32 H22 0.9500 . ?
O1 C33 1.378(12) . ?
O1 H23 0.8400 . ?
C33 C35 1.348(19) 2_666 ?
C33 C34 1.396(19) . ?
C34 C35 1.381(16) . ?
C34 H24 0.9500 . ?
C35 C33 1.348(18) 2_666 ?
C35 H25 0.9500 . ?
P1 F3 1.571(6) . ?
P1 F2 1.577(7) . ?
P1 F6 1.581(7) . ?
P1 F1 1.584(8) . ?
P1 F5 1.590(6) . ?
P1 F4 1.595(6) . ?
P2 F9 1.568(5) . ?
P2 F7 1.576(6) . ?
P2 F10 1.583(5) . ?
P2 F8 1.589(6) . ?
P2 F12 1.591(6) . ?
P2 F11 1.594(6) . ?
S1 O2 1.505(9) . ?
S1 C37 1.643(12) . ?
S1 C36 1.738(11) . ?
C36 H26 0.9800 . ?
C36 H27 0.9800 . ?
C36 H28 0.9800 . ?
C37 H29 0.9800 . ?
C37 H30 0.9800 . ?
C37 H31 0.9800 . ?
S2 O3 1.549(11) . ?
S2 C39 1.741(16) . ?
S2 C38 1.777(15) . ?
C38 H32 0.9800 . ?
C38 H33 0.9800 . ?
C38 H34 0.9800 . ?
C39 H35 0.9800 . ?
C39 H36 0.9800 . ?
C39 H37 0.9800 . ?
S3 O4 1.525(12) . ?
S3 C41 1.719(15) . ?
S3 C40 1.750(18) . ?
C40 H38 0.9800 . ?
C40 H39 0.9800 . ?
C40 H40 0.9800 . ?
C41 H41 0.9800 . ?
C41 H42 0.9800 . ?
C41 H43 0.9800 . ?
S4 O5 1.492(7) . ?
S4 C43 1.731(9) . ?
S4 C42 1.765(10) . ?
C42 H44 0.9800 . ?
C42 H45 0.9800 . ?
C42 H46 0.9800 . ?
C43 H47 0.9800 . ?
C43 H48 0.9800 . ?
C43 H49 0.9800 . ?
S6 O7 1.504(13) . ?
S6 C47 1.698(17) . ?
S6 C46 1.749(17) . ?
C46 H56 0.9800 . ?
C46 H57 0.9800 . ?
C46 H58 0.9800 . ?
C47 H59 0.9800 . ?
C47 H60 0.9800 . ?
C47 H61 0.9800 . ?
S7 O8 1.511(14) . ?
S7 C49 1.673(17) . ?
S7 C48 1.747(17) . ?
C48 H62 0.9800 . ?
C48 H63 0.9800 . ?
C48 H64 0.9800 . ?
C49 H65 0.9800 . ?
C49 H66 0.9800 . ?
C49 H67 0.9800 . ?
S8 O9 1.515(16) . ?
S8 C51 1.695(17) . ?
S8 C50 1.756(18) . ?
C50 H68 0.9800 . ?
C50 H69 0.9800 . ?
C50 H70 0.9800 . ?
C51 H71 0.9800 . ?
C51 H72 0.9800 . ?
C51 H73 0.9800 . ?
S9 O10 1.527(16) . ?
S9 C53 1.682(17) . ?
S9 C52 1.758(18) . ?
C52 H74 0.9800 . ?
C52 H75 0.9800 . ?
C52 H76 0.9800 . ?
C53 H77 0.9800 . ?
C53 H78 0.9800 . ?
C53 H79 0.9800 . ?
S10 O11 1.519(16) . ?
S10 C55 1.703(17) . ?
S10 C54 1.743(18) . ?
C54 H80 0.9800 . ?
C54 H81 0.9800 . ?
C54 H82 0.9800 . ?
C55 H83 0.9800 . ?
C55 H84 0.9800 . ?
C55 H85 0.9800 . ?
C56 C61 1.35(2) . ?
C56 C57 1.43(2) . ?
C56 H86 0.9500 . ?
C57 C58 1.317(19) . ?
C57 H87 0.9500 . ?
C58 C59 1.376(17) . ?
C58 H88 0.9500 . ?
C59 C60 1.361(19) . ?
C59 H89 0.9500 . ?
C60 C61 1.375(19) . ?
C60 H90 0.9500 . ?
C61 H91 0.9500 . ?

loop_
_geom_torsion_atom_site_label_1
_geom_torsion_atom_site_label_2
_geom_torsion_atom_site_label_3
_geom_torsion_atom_site_label_4
_geom_torsion
_geom_torsion_site_symmetry_1
_geom_torsion_site_symmetry_2
_geom_torsion_site_symmetry_3
_geom_torsion_site_symmetry_4
_geom_torsion_publ_flag
N2 Pt1 N1 C5 178.7(6) . . . . ?
N3 Pt1 N1 C5 177.1(7) . . . . ?
N4 Pt1 N1 C5 -3.2(6) 2_666 . . . ?
N2 Pt1 N1 C1 0.2(4) . . . . ?
N3 Pt1 N1 C1 -1.4(10) . . . . ?
N4 Pt1 N1 C1 178.3(4) 2_666 . . . ?
C5 N1 C1 C2 -0.4(9) . . . . ?
Pt1 N1 C1 C2 178.2(5) . . . . ?
C5 N1 C1 C6 179.4(6) . . . . ?
Pt1 N1 C1 C6 -2.0(7) . . . . ?
N1 C1 C2 C3 0.2(10) . . . . ?
C6 C1 C2 C3 -179.5(6) . . . . ?
C1 C2 C3 C4 -0.2(11) . . . . ?
C2 C3 C4 C5 0.2(11) . . . . ?
C1 N1 C5 C4 0.4(10) . . . . ?
Pt1 N1 C5 C4 -177.9(5) . . . . ?
C3 C4 C5 N1 -0.4(11) . . . . ?
N3 Pt1 N2 C6 -178.6(5) . . . . ?
N1 Pt1 N2 C6 1.9(5) . . . . ?
N4 Pt1 N2 C6 -54(6) 2_666 . . . ?
N3 Pt1 N2 C10 -1.7(5) . . . . ?
N1 Pt1 N2 C10 178.8(5) . . . . ?
N4 Pt1 N2 C10 123(5) 2_666 . . . ?
C10 N2 C6 C7 -1.0(9) . . . . ?
Pt1 N2 C6 C7 175.8(5) . . . . ?
C10 N2 C6 C1 179.8(5) . . . . ?
Pt1 N2 C6 C1 -3.4(7) . . . . ?
C2 C1 C6 N2 -176.8(6) . . . . ?
N1 C1 C6 N2 3.4(8) . . . . ?
C2 C1 C6 C7 4.1(10) . . . . ?
N1 C1 C6 C7 -175.6(6) . . . . ?
N2 C6 C7 C8 0.8(9) . . . . ?
C1 C6 C7 C8 179.8(6) . . . . ?
C6 C7 C8 C9 -0.3(10) . . . . ?
C6 C7 C8 C16 -177.9(6) . . . . ?
C7 C8 C9 C10 0.0(10) . . . . ?
C16 C8 C9 C10 177.6(6) . . . . ?
C6 N2 C10 C9 0.7(9) . . . . ?
Pt1 N2 C10 C9 -176.1(5) . . . . ?
C6 N2 C10 C11 178.6(6) . . . . ?
Pt1 N2 C10 C11 1.8(7) . . . . ?
C8 C9 C10 N2 -0.2(10) . . . . ?
C8 C9 C10 C11 -177.7(6) . . . . ?
N2 Pt1 N3 C15 -177.4(7) . . . . ?
N1 Pt1 N3 C15 -175.8(7) . . . . ?
N4 Pt1 N3 C15 4.5(7) 2_666 . . . ?
N2 Pt1 N3 C11 1.2(5) . . . . ?
N1 Pt1 N3 C11 2.8(11) . . . . ?
N4 Pt1 N3 C11 -176.9(5) 2_666 . . . ?
C15 N3 C11 C12 -1.5(11) . . . . ?
Pt1 N3 C11 C12 179.7(6) . . . . ?
C15 N3 C11 C10 178.2(7) . . . . ?
Pt1 N3 C11 C10 -0.6(8) . . . . ?
N2 C10 C11 N3 -0.7(9) . . . . ?
C9 C10 C11 N3 177.0(7) . . . . ?
N2 C10 C11 C12 179.0(7) . . . . ?
C9 C10 C11 C12 -3.4(12) . . . . ?
N3 C11 C12 C13 0.6(13) . . . . ?
C10 C11 C12 C13 -179.1(8) . . . . ?
C11 C12 C13 C14 0.7(15) . . . . ?
C12 C13 C14 C15 -1.0(16) . . . . ?
C11 N3 C15 C14 1.3(13) . . . . ?
Pt1 N3 C15 C14 179.8(7) . . . . ?
C13 C14 C15 N3 0.0(16) . . . . ?
C7 C8 C16 C17 35.7(10) . . . . ?
C9 C8 C16 C17 -141.8(7) . . . . ?
C7 C8 C16 C21 -144.1(7) . . . . ?
C9 C8 C16 C21 38.3(10) . . . . ?
C21 C16 C17 C18 0.3(11) . . . . ?
C8 C16 C17 C18 -179.5(7) . . . . ?
C16 C17 C18 C19 1.1(12) . . . . ?
C16 C17 C18 C22 -178.3(7) . . . . ?
C17 C18 C19 C20 -1.0(12) . . . . ?
C22 C18 C19 C20 178.4(8) . . . . ?
C18 C19 C20 C21 -0.7(13) . . . . ?
C17 C16 C21 C20 -2.0(12) . . . . ?
C8 C16 C21 C20 177.9(7) . . . . ?
C19 C20 C21 C16 2.1(13) . . . . ?
C17 C18 C22 C27 -141.7(8) . . . . ?
C19 C18 C22 C27 38.9(11) . . . . ?
C17 C18 C22 C23 36.9(11) . . . . ?
C19 C18 C22 C23 -142.5(8) . . . . ?
C27 C22 C23 C24 -0.5(11) . . . . ?
C18 C22 C23 C24 -179.2(7) . . . . ?
C22 C23 C24 C25 0.8(12) . . . . ?
C22 C23 C24 C28 -178.9(7) . . . . ?
C23 C24 C25 C26 -0.7(12) . . . . ?
C28 C24 C25 C26 179.0(8) . . . . ?
C24 C25 C26 C27 0.3(13) . . . . ?
C25 C26 C27 C22 0.0(13) . . . . ?
C23 C22 C27 C26 0.1(12) . . . . ?
C18 C22 C27 C26 178.8(8) . . . . ?
C25 C24 C28 C29 141.6(8) . . . . ?
C23 C24 C28 C29 -38.7(11) . . . . ?
C25 C24 C28 C32 -36.7(11) . . . . ?
C23 C24 C28 C32 143.0(8) . . . . ?
C32 C28 C29 N4 1.5(12) . . . . ?
C24 C28 C29 N4 -176.9(7) . . . . ?
C28 C29 N4 C30 1.4(11) . . . . ?
C28 C29 N4 Pt1 -177.6(6) . . . 2_666 ?
C29 N4 C30 C31 -3.1(11) . . . . ?
Pt1 N4 C30 C31 175.9(6) 2_666 . . . ?
N4 C30 C31 C32 1.7(12) . . . . ?
C30 C31 C32 C28 1.3(12) . . . . ?
C29 C28 C32 C31 -2.9(12) . . . . ?
C24 C28 C32 C31 175.5(8) . . . . ?
C35 C33 C34 C35 -1.0(16) 2_666 . . . ?
O1 C33 C34 C35 177.0(9) . . . . ?
C33 C34 C35 C33 1.0(15) . . . 2_666 ?
C61 C56 C57 C58 3(2) . . . . ?
C56 C57 C58 C59 -6(2) . . . . ?
C57 C58 C59 C60 5(2) . . . . ?
C58 C59 C60 C61 -3(2) . . . . ?
C57 C56 C61 C60 0(2) . . . . ?
C59 C60 C61 C56 0(2) . . . . ?
